data_2006545
loop_
_publ_author_name
'Piacenza, Guy'
'Beguet, Christelle'
'Wimmer, Eric'
'Gallo, Roger'
'Giorgi, Michel'

_publ_section_title
;
 2,4,6,8-Tetraazabicyclo[3.3.1]nonane-3,7-dione and
 2,4,6,8-Tetraacetyl-2,4,6,8-tetraazabicyclo[3.3.1]nonane-3,7-dione
;
_journal_issue 10
_journal_name_full 'Acta Crystallographica Section C'
_journal_page_first 1459
_journal_page_last 1462
_journal_paper_doi 10.1107/S0108270197006495
_journal_volume 53
_journal_year 1997
_chemical_formula_sum 'C5 H8 N4 O2'
_chemical_formula_weight 156.15
_symmetry_cell_setting orthorhombic
_symmetry_space_group_name_H-M 'P b c a'
_atom_type_scat_source IntTabIV
_cell_angle_alpha 90.00(3)
_cell_angle_beta 90.00(3)
_cell_angle_gamma 90.000(10)
_cell_formula_units_Z 8
_cell_length_a 11.388(2)
_cell_length_b 10.171(2)
_cell_length_c 11.767(5)
_cell_measurement_reflns_used 25
_cell_measurement_temperature 294
_cell_measurement_theta_max 18
_cell_measurement_theta_min 15
_cell_volume 1362.9(7)
_computing_cell_refinement 'CAD4 Software'
_computing_data_collection 'CAD4 Software (Enraf-Nonius, 1989)'
_computing_data_reduction 'BEGIN SDP (Frenz, 1985)'
_computing_molecular_graphics 'ORTEPII (Johnson, 1976)'
_computing_publication_material 'CIF VAX in MolEN (Fair, 1990)'
_computing_structure_refinement 'LSFM SDP (Frenz, 1985)'
_computing_structure_solution 'direct methods (MULTAN80; Main et al., 1980)'
_diffrn_ambient_temperature 294
_diffrn_measurement_device Enraf_Nonius_CAD4
_diffrn_measurement_method \w/2\q
_diffrn_radiation_type MoK\a
_diffrn_radiation_wavelength 0.71073
_diffrn_reflns_av_R_equivalents 0.026
_diffrn_reflns_limit_h_max 12
_diffrn_reflns_limit_h_min -12
_diffrn_reflns_limit_k_max 13
_diffrn_reflns_limit_k_min 0
_diffrn_reflns_limit_l_max 13
_diffrn_reflns_limit_l_min 0
_diffrn_reflns_number 2655
_diffrn_reflns_theta_max 25
_diffrn_reflns_theta_min 3
_diffrn_standards_decay_% 0.28
_diffrn_standards_interval_time 60
_diffrn_standards_number 2
_exptl_absorpt_coefficient_mu 0.113
_exptl_absorpt_correction_type none
_exptl_crystal_colour colourless
_exptl_crystal_density_diffrn 1.52
_exptl_crystal_density_meas 1.500
_exptl_crystal_density_method 'flotation in chloroform'
_exptl_crystal_description prism
_exptl_crystal_F_000 656
_exptl_crystal_size_max 0.60
_exptl_crystal_size_mid 0.50
_exptl_crystal_size_min 0.40
_refine_diff_density_max 0.257
_refine_diff_density_min -0.291
_refine_ls_extinction_method none
_refine_ls_goodness_of_fit_obs 1.835
_refine_ls_hydrogen_treatment noref
_refine_ls_matrix_type full
_refine_ls_number_parameters 100
_refine_ls_number_reflns 1005
_refine_ls_number_restraints 0
_refine_ls_R_factor_all 0.049
_refine_ls_R_factor_obs .039
_refine_ls_shift/esd_max 0.007
_refine_ls_structure_factor_coef F
_refine_ls_weighting_details 'w = 4Fo^2^/[\s^2^(Fo^2^) + 0.0016Fo^4^]'
_refine_ls_weighting_scheme calc
_refine_ls_wR_factor_obs .052
_reflns_number_observed 1005
_reflns_number_total 1192
_reflns_observed_criterion >3.0\s(I)
_cod_data_source_file ab1467.cif
_cod_data_source_block I
_cod_depositor_comments
;
The following automatic conversions were performed:

'_refine_ls_weighting_scheme' value '4Fo^2^/[\s^2^(Fo^2^) +
0.0016Fo^4^]' was changed to 'calc'. New tag
'_refine_ls_weighting_details' was created. The value of the new tag
was set to 'w = 4Fo^2^/[\s^2^(Fo^2^) + 0.0016Fo^4^]'.

Automatic conversion script
Id: cif_fix_values 3143 2015-03-26 13:38:13Z robertas 
;
_cod_original_cell_volume 1363.0(10)
_cod_database_code 2006545
_cod_database_fobs_code 2006545

loop_
_atom_site_aniso_label
_atom_site_aniso_U_11
_atom_site_aniso_U_22
_atom_site_aniso_U_33
_atom_site_aniso_U_12
_atom_site_aniso_U_13
_atom_site_aniso_U_23
O2 .0303(5) .0571(6) .0323(4) -.0037(5) -.0066(4) .0099(5)
O5 .0319(5) .0564(6) .0362(5) -.0074(5) -.0036(4) -.0105(6)
N3 .0279(5) .0380(6) .0285(5) .0000(5) .0013(5) .0015(5)
N6 .0277(5) .0461(7) .0295(6) -.0015(5) .0030(5) -.0017(5)
N4 .0301(5) .0406(6) .0286(5) -.0030(5) .0030(5) -.0028(5)
N1 .0312(5) .0471(6) .0261(5) .0022(6) .0027(5) -.0007(6)
C7 .0343(7) .0349(7) .0328(6) .0072(6) .0020(6) -.0057(6)
C2 .0268(5) .0344(7) .0260(6) -.0053(6) -.0038(5) -.0030(6)
C5 .0272(6) .0359(6) .0247(5) .0022(6) -.0036(5) .0023(6)
C8 .0324(6) .0300(6) .0307(6) -.0043(6) .0026(5) .0037(6)
C9 .0460(8) .0272(7) .0446(8) .0021(6) -.0001(6) .0009(7)

loop_
_atom_site_label
_atom_site_fract_x
_atom_site_fract_y
_atom_site_fract_z
_atom_site_U_iso_or_equiv
_atom_site_thermal_displace_type
_atom_site_calc_flag
O2 .64121(8) .21990(10) .69705(8) .0399(3) Uani ?
O5 .92566(8) .26890(10) 1.06035(9) .0415(3) Uani ?
N3 .64081(9) .11390(10) .86560(10) .0315(3) Uani ?
N6 .93111(9) .12940(10) .91055(9) .0344(3) Uani ?
N4 .76949(9) .13660(10) 1.02840(10) .0331(3) Uani ?
N1 .80370(10) .10620(10) .74780(10) .0348(3) Uani ?
C7 .87240(10) .03820(10) .83380(10) .0340(3) Uani ?
C2 .69330(10) .14990(10) .76750(10) .0290(3) Uani ?
C5 .87740(10) .18190(10) 1.00180(10) .0292(3) Uani ?
C8 .70440(10) .04670(10) .95660(10) .0310(3) Uani ?
C9 .79040(10) -.04720(10) .90240(10) .0392(4) Uani ?
H1 .643 .005 1.005 .0348 Uiso calc
H2 .746 -.105 .858 .0447 Uiso calc
H3 .937 -.014 .793 .0381 Uiso calc
H5 .837 -.096 .961 .0447 Uiso calc
H4 .573 .159 .882 .0343 Uiso calc
H6 .733 .180 1.084 .0363 Uiso calc
H7 .999 .170 .887 .0386 Uiso calc
H8 .836 .144 .692 .0388 Uiso calc

loop_
_geom_angle_atom_site_label_1
_geom_angle_atom_site_label_2
_geom_angle_atom_site_label_3
_geom_angle
_geom_angle_publ_flag
C2 N3 C8 122.20(10) no
C7 N6 C5 122.60(10) no
C5 N4 C8 123.10(10) no
C7 N1 C2 122.50(10) yes
N6 C7 N1 112.10(10) yes
N6 C7 C9 108.60(10) no
N1 C7 C9 108.30(10) yes
O2 C2 N3 120.90(10) no
O2 C2 N1 121.20(10) yes
N3 C2 N1 117.90(10) yes
O5 C5 N6 121.40(10) no
O5 C5 N4 121.00(10) no
N6 C5 N4 117.60(10) no
N3 C8 N4 112.70(10) no
N3 C8 C9 107.90(10) no
N4 C8 C9 108.30(10) no
C7 C9 C8 105.20(10) yes

loop_
_geom_bond_atom_site_label_1
_geom_bond_atom_site_label_2
_geom_bond_distance
_geom_bond_publ_flag
O2 C2 1.243(2) yes
O5 C5 1.249(2) no
N3 C2 1.351(2) no
N3 C8 1.463(2) no
N6 C7 1.456(2) no
N6 C5 1.346(2) no
N4 C5 1.349(2) no
N4 C8 1.449(2) no
N1 C7 1.454(2) yes
N1 C2 1.352(2) yes
C7 C9 1.509(2) yes
C8 C9 1.509(2) no
